data_4513105
loop_
_publ_author_name
'Ravat, Prince'
'SeethaLekshmi, Sunil'
'Biswas, Sharmita Nandy'
'Nandy, Purnendu'
'Varughese, Sunil'

_publ_section_title
;
 Equivalence of Ethylene and Azo-Bridges in the Modular Design of
 Molecular Complexes: Role of Weak Interactions
;
_journal_issue 5
_journal_name_full 'Crystal Growth &amp; Design'
_journal_page_first 2389
_journal_paper_doi 10.1021/acs.cgd.5b00183
_journal_volume 15
_journal_year 2015
_chemical_formula_moiety 'C10 H8 N4, C6 Br2 F4'
_chemical_formula_sum 'C16 H8 Br2 F4 N4'
_chemical_formula_weight 492.08
_chemical_name_systematic
; 
 (E)-1,2-di(pyridine-4-yl)diazene 1,2,4,5-tetrafluoro-3,6-dibromdobenzene 
;
_space_group_IT_number 14
_symmetry_cell_setting monoclinic
_symmetry_space_group_name_Hall '-P 2ybc'
_symmetry_space_group_name_H-M 'P 1 21/c 1'
_atom_sites_solution_hydrogens geom
_atom_sites_solution_primary direct
_atom_sites_solution_secondary difmap
_audit_creation_method SHELXL-97
_cell_angle_alpha 90.00
_cell_angle_beta 112.679(5)
_cell_angle_gamma 90.00
_cell_formula_units_Z 2
_cell_length_a 15.236(6)
_cell_length_b 5.0195(16)
_cell_length_c 11.782(4)
_cell_measurement_reflns_used 1094
_cell_measurement_temperature 100
_cell_measurement_theta_max 25.290
_cell_volume 831.4(5)
_computing_cell_refinement SMART
_computing_data_collection SMART
_computing_data_reduction SAINTPLUS
_computing_structure_refinement 'SHELXL-97 (Sheldrick, 1997)'
_computing_structure_solution 'SHELXS-97 (Sheldrick, 1990)'
_diffrn_ambient_temperature 100
_diffrn_measured_fraction_theta_full 0.996
_diffrn_measured_fraction_theta_max 0.996
_diffrn_measurement_device_type 'Bruker APEX CCD-Area detector'
_diffrn_measurement_method SMART
_diffrn_radiation_monochromator graphite
_diffrn_radiation_source 'fine-focus sealed tube'
_diffrn_radiation_type MoK\a
_diffrn_radiation_wavelength 0.71073
_diffrn_reflns_av_R_equivalents 0.0470
_diffrn_reflns_av_sigmaI/netI 0.0490
_diffrn_reflns_limit_h_max 18
_diffrn_reflns_limit_h_min -17
_diffrn_reflns_limit_k_max 5
_diffrn_reflns_limit_k_min -6
_diffrn_reflns_limit_l_max 13
_diffrn_reflns_limit_l_min -14
_diffrn_reflns_number 3926
_diffrn_reflns_theta_full 25.29
_diffrn_reflns_theta_max 25.29
_diffrn_reflns_theta_min 1.45
_exptl_absorpt_coefficient_mu 4.925
_exptl_absorpt_correction_T_max 0.307
_exptl_absorpt_correction_T_min 0.209
_exptl_absorpt_correction_type empirical
_exptl_absorpt_process_details sadabs;sheldrick,1996
_exptl_crystal_colour Orange
_exptl_crystal_density_diffrn 1.966
_exptl_crystal_density_method 'not measured'
_exptl_crystal_description rectangularblock
_exptl_crystal_F_000 476
_exptl_crystal_size_max 0.30
_exptl_crystal_size_mid 0.28
_exptl_crystal_size_min 0.24
_refine_diff_density_max 0.636
_refine_diff_density_min -0.503
_refine_diff_density_rms 0.118
_refine_ls_extinction_method none
_refine_ls_goodness_of_fit_ref 0.948
_refine_ls_hydrogen_treatment none
_refine_ls_matrix_type full
_refine_ls_number_parameters 128
_refine_ls_number_reflns 1498
_refine_ls_number_restraints 0
_refine_ls_restrained_S_all 0.948
_refine_ls_R_factor_all 0.0603
_refine_ls_R_factor_gt 0.0458
_refine_ls_shift/su_max 0.000
_refine_ls_shift/su_mean 0.000
_refine_ls_structure_factor_coef Fsqd
_refine_ls_weighting_details 'calc w=1/[\s^2^(Fo^2^)+(0.0690P)^2^+0.0000P] where P=(Fo^2^+2Fc^2^)/3'
_refine_ls_weighting_scheme calc
_refine_ls_wR_factor_gt 0.1062
_refine_ls_wR_factor_ref 0.1113
_reflns_number_gt 1094
_reflns_number_total 1498
_reflns_threshold_expression >2sigma(I)
_cod_data_source_file cg5b00183_si_011.cif
_cod_data_source_block datam
_cod_original_sg_symbol_H-M P21/c
_cod_database_code 4513105

loop_
_symmetry_equiv_pos_as_xyz
'x, y, z'
'-x, y+1/2, -z+1/2'
'-x, -y, -z'
'x, -y-1/2, z-1/2'

loop_
_atom_site_label
_atom_site_type_symbol
_atom_site_fract_x
_atom_site_fract_y
_atom_site_fract_z
_atom_site_U_iso_or_equiv
_atom_site_adp_type
_atom_site_occupancy
_atom_site_symmetry_multiplicity
_atom_site_calc_flag
_atom_site_refinement_flags
_atom_site_disorder_group
Br1 Br 0.34253(3) 0.43802(10) 0.50633(5) 0.0531(3) Uani 1 1 d . .
F1 F 0.5383(2) 0.3075(7) 0.7012(3) 0.0686(9) Uani 1 1 d . .
F2 F 0.6658(2) -0.0489(7) 0.6958(3) 0.0714(10) Uani 1 1 d . .
N1 N 0.2033(3) -0.1609(9) 0.5054(5) 0.0580(12) Uani 1 1 d . .
N2 N 0.027(3) 0.464(9) 0.543(2) 0.057(8) Uani 0.58(9) 1 d P 1
N2A N 0.004(3) 0.441(7) 0.452(2) 0.038(7) Uani 0.42(9) 1 d P 2
C1 C 0.2046(4) -0.0450(12) 0.6056(6) 0.0617(15) Uani 1 1 d . .
H7A H 0.2500 -0.1018 0.6803 0.074 Uiso 1 1 calc R .
C2 C 0.1441(4) 0.1533(13) 0.6086(6) 0.0715(18) Uani 1 1 d . .
H2A H 0.1468 0.2242 0.6828 0.086 Uiso 1 1 calc R .
C3 C 0.0787(4) 0.2451(11) 0.4977(7) 0.0648(17) Uani 1 1 d . .
C4 C 0.0774(4) 0.1306(13) 0.3915(6) 0.0664(17) Uani 1 1 d . .
H3A H 0.0345 0.1885 0.3153 0.080 Uiso 1 1 calc R .
C5 C 0.1392(4) -0.0678(12) 0.3994(6) 0.0601(14) Uani 1 1 d . .
H8A H 0.1371 -0.1448 0.3266 0.072 Uiso 1 1 calc R .
C6 C 0.4333(3) 0.1873(10) 0.5034(4) 0.0421(11) Uani 1 1 d . .
C7 C 0.5178(3) 0.1555(10) 0.6017(5) 0.0446(12) Uani 1 1 d . .
C8 C 0.5832(3) -0.0280(10) 0.5986(5) 0.0440(12) Uani 1 1 d . .

loop_
_atom_site_aniso_label
_atom_site_aniso_U_11
_atom_site_aniso_U_22
_atom_site_aniso_U_33
_atom_site_aniso_U_23
_atom_site_aniso_U_13
_atom_site_aniso_U_12
Br1 0.0462(3) 0.0400(3) 0.0821(5) 0.0031(3) 0.0349(3) 0.0067(2)
F1 0.067(2) 0.066(2) 0.066(2) -0.0183(17) 0.0193(16) 0.0113(17)
F2 0.0526(19) 0.079(2) 0.064(2) -0.0103(17) 0.0022(16) 0.0195(17)
N1 0.045(3) 0.043(2) 0.091(4) -0.001(3) 0.031(3) 0.008(2)
N2 0.045(11) 0.062(14) 0.068(12) -0.004(8) 0.027(7) -0.007(11)
N2A 0.031(10) 0.040(10) 0.053(14) -0.007(7) 0.028(9) 0.013(9)
C1 0.042(3) 0.062(4) 0.075(4) 0.007(3) 0.015(3) 0.001(3)
C2 0.068(4) 0.067(4) 0.099(5) -0.028(4) 0.052(4) -0.017(3)
C3 0.036(3) 0.039(3) 0.128(6) 0.008(3) 0.040(4) 0.003(2)
C4 0.037(3) 0.069(4) 0.085(4) 0.024(3) 0.014(3) 0.004(3)
C5 0.051(3) 0.063(4) 0.070(4) -0.007(3) 0.026(3) -0.003(3)
C6 0.039(3) 0.039(3) 0.055(3) 0.004(2) 0.026(2) 0.004(2)
C7 0.047(3) 0.037(3) 0.054(3) -0.004(2) 0.024(3) -0.001(2)
C8 0.040(3) 0.041(3) 0.051(3) 0.002(2) 0.016(2) 0.001(2)

loop_
_atom_type_symbol
_atom_type_description
_atom_type_scat_dispersion_real
_atom_type_scat_dispersion_imag
_atom_type_scat_source
C C 0.0033 0.0016 'International Tables Vol C Tables 4.2.6.8 and 6.1.1.4'
H H 0.0000 0.0000 'International Tables Vol C Tables 4.2.6.8 and 6.1.1.4'
N N 0.0061 0.0033 'International Tables Vol C Tables 4.2.6.8 and 6.1.1.4'
F F 0.0171 0.0103 'International Tables Vol C Tables 4.2.6.8 and 6.1.1.4'
Br Br -0.2901 2.4595 'International Tables Vol C Tables 4.2.6.8 and 6.1.1.4'

loop_
_geom_angle_atom_site_label_1
_geom_angle_atom_site_label_2
_geom_angle_atom_site_label_3
_geom_angle
_geom_angle_site_symmetry_1
_geom_angle_site_symmetry_3
C1 N1 C5 116.0(5) . .
N2 N2 C3 102(6) 3_566 .
N2A N2A C3 107(3) 3_566 .
N1 C1 C2 124.8(6) . .
C1 C2 C3 117.8(6) . .
C4 C3 C2 118.4(5) . .
C4 C3 N2A 102.1(12) . .
C2 C3 N2A 139.5(12) . .
C4 C3 N2 141.1(10) . .
C2 C3 N2 100.5(9) . .
N2A C3 N2 39.0(5) . .
C5 C4 C3 118.8(5) . .
N1 C5 C4 124.1(5) . .
C7 C6 C8 117.7(4) . 3_656
C7 C6 Br1 121.4(4) . .
C8 C6 Br1 121.0(4) 3_656 .
F1 C7 C8 119.0(4) . .
F1 C7 C6 120.2(4) . .
C8 C7 C6 120.8(5) . .
F2 C8 C7 118.9(4) . .
F2 C8 C6 119.5(4) . 3_656
C7 C8 C6 121.5(4) . 3_656

loop_
_geom_bond_atom_site_label_1
_geom_bond_atom_site_label_2
_geom_bond_distance
_geom_bond_site_symmetry_2
Br1 C6 1.880(4) .
F1 C7 1.331(5) .
F2 C8 1.340(5) .
N1 C1 1.310(7) .
N1 C5 1.339(7) .
N2 N2 1.10(6) 3_566
N2 C3 1.56(6) .
N2A N2A 1.33(7) 3_566
N2A C3 1.44(5) .
C1 C2 1.366(8) .
C2 C3 1.382(8) .
C3 C4 1.369(8) .
C4 C5 1.349(8) .
C6 C7 1.369(6) .
C6 C8 1.383(7) 3_656
C7 C8 1.367(7) .
C8 C6 1.383(7) 3_656
